data_2101847
loop_
_publ_author_name
'Pinkerton, A. Alan'

_publ_section_title
;
 Energetic Materials: The Preparation and Structural Characterization
 of Three Biguanidinium Dinitramides
;
_journal_issue 3
_journal_name_full 'Acta Crystallographica Section B'
_journal_page_first 504
_journal_page_last 512
_journal_paper_doi 10.1107/S0108768196013183
_journal_volume 53
_journal_year 1997
_chemical_formula_sum 'C2 H9 N11 O8'
_chemical_formula_weight 315.20
_chemical_name_common 'Biguanidinium bis-dinitramide'
_chemical_name_systematic
;
 ?
;
_space_group_IT_number 15
_symmetry_cell_setting monoclinic
_symmetry_space_group_name_Hall '-C 2yc'
_symmetry_space_group_name_H-M 'C 1 2/c 1'
_audit_creation_method SHELXL
_cell_angle_alpha 90.00
_cell_angle_beta 115.790(10)
_cell_angle_gamma 90.00
_cell_formula_units_Z 4
_cell_length_a 11.892(2)
_cell_length_b 8.1310(10)
_cell_length_c 13.038(2)
_cell_measurement_reflns_used 25
_cell_measurement_temperature 293(2)
_cell_measurement_theta_max 50
_cell_measurement_theta_min 39
_cell_volume 1135.1(3)
_computing_cell_refinement 'P3/PC (Siemens, 1989a)'
_computing_data_collection 'P3/PC (Siemens, 1989a)'
_computing_data_reduction 'XDISK (Siemens, 1989b)'
_computing_molecular_graphics 'SHELXTL (Sheldrick, 1985)'
_computing_publication_material 'SHELXTL (Sheldrick, 1985)'
_computing_structure_refinement 'SHELXL-92 (Sheldrick, 1992)'
_computing_structure_solution 'SHELXS-86 (Sheldrick, 1990)'
_diffrn_ambient_temperature 293(2)
_diffrn_measurement_device 'Siemens R3m/V'
_diffrn_measurement_method \q/2\q
_diffrn_radiation_monochromator graphite
_diffrn_radiation_source 'fine-focus sealed tube'
_diffrn_radiation_type CuK\a
_diffrn_radiation_wavelength 1.54178
_diffrn_reflns_av_R_equivalents 0.0211
_diffrn_reflns_av_sigmaI/netI 0.0151
_diffrn_reflns_limit_h_max 13
_diffrn_reflns_limit_h_min 0
_diffrn_reflns_limit_k_max 0
_diffrn_reflns_limit_k_min -9
_diffrn_reflns_limit_l_max 13
_diffrn_reflns_limit_l_min -14
_diffrn_reflns_number 927
_diffrn_reflns_theta_max 60.05
_diffrn_reflns_theta_min 6.84
_diffrn_standards_decay_% 0.50
_diffrn_standards_interval_count 100
_diffrn_standards_number 3
_exptl_absorpt_coefficient_mu 1.59
_exptl_absorpt_correction_type none
_exptl_crystal_colour colorless
_exptl_crystal_density_diffrn 1.844
_exptl_crystal_description 'Clear chunky bipyramids'
_exptl_crystal_F_000 648
_exptl_crystal_size_max 0.38
_exptl_crystal_size_mid 0.36
_exptl_crystal_size_min 0.22
_refine_diff_density_max 0.314
_refine_diff_density_min -0.403
_refine_ls_extinction_coef 0.034(3)
_refine_ls_extinction_method 'SHELXL (SHeldrick, 1985)'
_refine_ls_goodness_of_fit_all 1.128
_refine_ls_goodness_of_fit_obs 1.137
_refine_ls_hydrogen_treatment refall
_refine_ls_matrix_type full
_refine_ls_number_parameters 115
_refine_ls_number_reflns 845
_refine_ls_number_restraints 0
_refine_ls_restrained_S_all 1.128
_refine_ls_restrained_S_obs 1.137
_refine_ls_R_factor_all 0.0542
_refine_ls_R_factor_obs 0.0533
_refine_ls_shift/esd_max 0.000
_refine_ls_shift/esd_mean 0.000
_refine_ls_structure_factor_coef Fsqd
_refine_ls_weighting_details 'w = 1/[\s^2^(Fo^2^)+(0.0962P)^2^+0.9237P] where P=(Fo^2^+2Fc^2^)/3'
_refine_ls_weighting_scheme calc
_refine_ls_wR_factor_all 0.1379
_refine_ls_wR_factor_obs 0.1360
_reflns_number_observed 812
_reflns_number_total 845
_reflns_observed_criterion >2sigma(I)
_cod_data_source_file bk0035.cif
_cod_data_source_block II
_cod_depositor_comments
;
The following automatic conversions were performed:
'_symmetry_cell_setting' value 'Monoclinic' changed to 'monoclinic'
according to '/home/saulius/struct/CIF-dictionaries/cif_core.dic'
dictionary named 'cif_core.dic' version 2.4.1 from 2010-06-29.

Automatic conversion script
Id: cif_fix_enum 1527 2010-12-29 10:47:43Z saulius 

The following automatic conversions were performed:

'_symmetry_cell_setting' value 'Monoclinic' changed to 'monoclinic'
according to /home/saulius/struct/CIF-dictionaries/cif_core.dic
dictionary named 'cif_core.dic' version 2.4.1 from 2010-06-29.

Automatic conversion script
Id: cif_fix_values 1715 2011-07-08 13:25:40Z adriana 

The following automatic conversions were performed:

'_refine_ls_weighting_scheme' value 'w =
1/[\s^2^(Fo^2^)+(0.0962P)^2^+0.9237P] where P=(Fo^2^+2Fc^2^)/3' was
changed to 'calc'. New tag '_refine_ls_weighting_details' was
created. The value of the new tag was set to 'w =
1/[\s^2^(Fo^2^)+(0.0962P)^2^+0.9237P] where P=(Fo^2^+2Fc^2^)/3'.

Automatic conversion script
Id: cif_fix_values 3143 2015-03-26 13:38:13Z robertas 
;
_cod_original_sg_symbol_H-M 'C 2/c'
_cod_database_code 2101847
_cod_database_fobs_code 2101847

loop_
_symmetry_equiv_pos_as_xyz
'x, y, z'
'-x, y, -z+1/2'
'x+1/2, y+1/2, z'
'-x+1/2, y+1/2, -z+1/2'
'-x, -y, -z'
'x, -y, z-1/2'
'-x+1/2, -y+1/2, -z'
'x+1/2, -y+1/2, z-1/2'

loop_
_atom_site_aniso_label
_atom_site_aniso_U_11
_atom_site_aniso_U_22
_atom_site_aniso_U_33
_atom_site_aniso_U_12
_atom_site_aniso_U_13
_atom_site_aniso_U_23
N1 0.0432(12) 0.0238(11) 0.0319(11) -0.0064(8) 0.0202(9) -0.0009(7)
N2 0.0289(10) 0.0329(12) 0.0286(11) -0.0082(7) 0.0123(8) -0.0020(8)
O1 0.091(2) 0.0521(13) 0.0302(11) -0.0122(10) 0.0261(10) 0.0018(8)
O2 0.0422(11) 0.0293(10) 0.0539(12) -0.0025(7) 0.0241(9) -0.0062(7)
N3 0.0247(10) 0.0277(11) 0.0335(11) -0.0043(7) 0.0123(8) 0.0000(7)
O3 0.0570(12) 0.0339(11) 0.0517(12) -0.0173(8) 0.0291(10) 0.0023(8)
O4 0.0633(12) 0.0423(12) 0.0583(13) -0.0093(9) 0.0389(10) -0.0174(9)
N4 0.051(2) 0.0163(13) 0.053(2) 0.000 0.0404(15) 0.000
C1 0.0224(10) 0.0226(11) 0.0220(11) -0.0027(8) 0.0098(9) -0.0026(8)
N5 0.0369(11) 0.0266(12) 0.0352(12) 0.0046(8) 0.0243(10) 0.0056(8)
N6 0.0340(12) 0.0288(12) 0.0393(12) 0.0085(8) 0.0222(10) 0.0101(9)

loop_
_atom_site_label
_atom_site_fract_x
_atom_site_fract_y
_atom_site_fract_z
_atom_site_U_iso_or_equiv
_atom_site_thermal_displace_type
_atom_site_calc_flag
_atom_site_refinement_flags
_atom_site_occupancy
_atom_site_type_symbol
N1 0.1469(2) -0.4843(2) 0.9129(2) 0.0316(6) Uani d . 1 N
N2 0.1446(2) -0.4146(2) 1.00920(15) 0.0302(6) Uani d . 1 N
O1 0.1625(2) -0.4891(2) 1.09534(15) 0.0580(7) Uani d . 1 O
O2 0.1298(2) -0.2645(2) 0.99970(15) 0.0407(6) Uani d . 1 O
N3 0.1257(2) -0.6478(2) 0.90013(15) 0.0287(6) Uani d . 1 N
O3 0.0901(2) -0.7336(2) 0.9577(2) 0.0456(6) Uani d . 1 O
O4 0.1413(2) -0.7042(2) 0.8189(2) 0.0502(7) Uani d . 1 O
N4 0.0000 -0.0261(3) 0.7500 0.0339(8) Uani d S 1 N
H4 0.0000 0.074(5) 0.7500 0.043(10) Uiso d S 1 H
C1 0.0750(2) -0.0959(2) 0.7074(2) 0.0223(6) Uani d . 1 C
N5 0.1071(2) -0.0021(2) 0.6427(2) 0.0298(6) Uani d . 1 N
H5A 0.073(3) 0.095(4) 0.619(2) 0.042(7) Uiso d . 1 H
H5B 0.165(3) -0.036(3) 0.622(2) 0.045(7) Uiso d . 1 H
N6 0.1139(2) -0.2471(2) 0.7307(2) 0.0317(6) Uani d . 1 N
H6A 0.109(3) -0.300(4) 0.783(3) 0.045(8) Uiso d . 1 H
H6B 0.153(3) -0.285(4) 0.691(3) 0.056(9) Uiso d . 1 H

loop_
_atom_type_symbol
_atom_type_description
_atom_type_scat_dispersion_real
_atom_type_scat_dispersion_imag
_atom_type_scat_source
C C 0.0181 0.0091 'International Tables Vol C Tables 4.2.6.8 and 6.1.1.4'
H H 0.0000 0.0000 'International Tables Vol C Tables 4.2.6.8 and 6.1.1.4'
N N 0.0311 0.0180 'International Tables Vol C Tables 4.2.6.8 and 6.1.1.4'
O O 0.0492 0.0322 'International Tables Vol C Tables 4.2.6.8 and 6.1.1.4'

loop_
_geom_angle_atom_site_label_1
_geom_angle_atom_site_label_2
_geom_angle_atom_site_label_3
_geom_angle_site_symmetry_1
_geom_angle
_geom_angle_publ_flag
N3 N1 N2 . 116.0(2) yes
O1 N2 O2 . 123.3(2) yes
O1 N2 N1 . 124.7(2) yes
O2 N2 N1 . 111.8(2) yes
O3 N3 O4 . 122.2(2) yes
O3 N3 N1 . 125.4(2) yes
O4 N3 N1 . 112.3(2) yes
C1 N4 C1 2_556 130.8(3) yes
N6 C1 N5 . 121.8(2) yes
N6 C1 N4 . 121.8(2) yes
N5 C1 N4 . 116.4(2) yes

loop_
_geom_bond_atom_site_label_1
_geom_bond_atom_site_label_2
_geom_bond_site_symmetry_2
_geom_bond_distance
_geom_bond_publ_flag
N1 N3 . 1.350(3) yes
N1 N2 . 1.388(3) yes
N2 O1 . 1.211(2) yes
N2 O2 . 1.231(2) yes
N3 O3 . 1.227(2) yes
N3 O4 . 1.240(2) yes
N4 C1 2_556 1.363(2) yes
N4 C1 . 1.363(2) yes
C1 N6 . 1.302(3) yes
C1 N5 . 1.312(3) yes
